data_4085148
loop_
_publ_author_name
'Lin, Ran'
'Lee, Ka-Ho'
'Sung, Herman H. Y.'
'Williams, Ian D.'
'Lin, Zhenyang'
'Jia, Guochen'

_publ_section_title
;
 Rhenabenzenes and Unexpected Coupling Products from the Reactions of
 Rhenacyclobutadienes with Ethoxyethyne
;
_journal_issue 1
_journal_name_full Organometallics
_journal_page_first 167
_journal_paper_doi 10.1021/om501034e
_journal_volume 34
_journal_year 2015
_chemical_formula_moiety 'C32 H7 N O8 Re'
_chemical_formula_sum 'C32 H27 N O8 Re'
_chemical_formula_weight 739.75
_chemical_name_systematic
;
 ? 
;
_space_group_IT_number 2
_space_group_name_Hall '-P 1'
_symmetry_cell_setting triclinic
_symmetry_space_group_name_Hall '-P 1'
_symmetry_space_group_name_H-M 'P -1'
_atom_sites_solution_hydrogens geom
_atom_sites_solution_primary iterative
_atom_sites_solution_secondary difmap
_audit_creation_date 2014-06-19
_audit_creation_method
;
  Olex2 1.2-beta
  (compiled May  9 2012 12:37:22, GUI svn.r4230)
;
_cell_angle_alpha 79.342(4)
_cell_angle_beta 88.070(4)
_cell_angle_gamma 76.320(4)
_cell_formula_units_Z 2
_cell_length_a 7.5891(4)
_cell_length_b 9.1757(5)
_cell_length_c 22.2233(10)
_cell_measurement_reflns_used 4430
_cell_measurement_temperature 99.96(17)
_cell_measurement_theta_max 74.7580
_cell_measurement_theta_min 5.0520
_cell_volume 1477.60(13)
_computing_cell_refinement
;
CrysAlisPro, Agilent Technologies,
Version 1.171.36.32 (release 02-08-2013 CrysAlis171 .NET)
(compiled Aug  2 2013,16:46:58)
;
_computing_data_collection
;
CrysAlisPro, Agilent Technologies,
Version 1.171.36.32 (release 02-08-2013 CrysAlis171 .NET)
(compiled Aug  2 2013,16:46:58)
;
_computing_data_reduction
;
CrysAlisPro, Agilent Technologies,
Version 1.171.36.32 (release 02-08-2013 CrysAlis171 .NET)
(compiled Aug  2 2013,16:46:58)
;
_computing_molecular_graphics
;
O. V. Dolomanov, L. J. Bourhis, R. J. Gildea, J. A. K. Howard and H. Puschmann,
OLEX2: a complete structure solution, refinement and analysis program.
J. Appl. Cryst. (2009). 42, 339-341.
;
_computing_publication_material
;
O. V. Dolomanov, L. J. Bourhis, R. J. Gildea, J. A. K. Howard and H. Puschmann,
OLEX2: a complete structure solution, refinement and analysis program.
J. Appl. Cryst. (2009). 42, 339-341.
;
_computing_structure_refinement
;
XL, G.M. Sheldrick, Acta Cryst.
(2008). A64, 112-122
;
_computing_structure_solution 'J. Appl. Cryst. (2007) 40, 786-790'
_diffrn_ambient_temperature 99.96(17)
_diffrn_detector_area_resol_mean 10.3587
_diffrn_measured_fraction_theta_full 0.9841
_diffrn_measured_fraction_theta_max 0.5266
_diffrn_measurement_details
;
  1 omega   59.00   96.00   1.0000   12.0000
omega____ theta____ kappa____ phi______ frames
    -      110.5703  178.0000  -60.0000 37

  2 omega  -47.00   12.00   1.0000    3.0000
omega____ theta____ kappa____ phi______ frames
    -      -40.6953   37.0000    0.0000 59

  3 omega -110.00   -7.00   1.0000    3.0000
omega____ theta____ kappa____ phi______ frames
    -      -40.6953  -19.0000    0.0000 103

  4 omega  -47.00   35.00   1.0000    3.0000
omega____ theta____ kappa____ phi______ frames
    -      -40.6953   37.0000 -180.0000 82

  5 omega   95.00  121.00   1.0000    3.0000
omega____ theta____ kappa____ phi______ frames
    -       40.6953  164.0000  165.0000 26

  6 omega   24.00   97.00   1.0000    3.0000
omega____ theta____ kappa____ phi______ frames
    -       40.6953 -125.0000  -60.0000 73

  7 omega   80.00  172.00   1.0000   12.0000
omega____ theta____ kappa____ phi______ frames
    -      110.5703   30.0000   90.0000 92

  8 omega   37.00   73.00   1.0000   12.0000
omega____ theta____ kappa____ phi______ frames
    -      110.5703  -30.0000 -180.0000 36

  9 omega   38.00  144.00   1.0000   12.0000
omega____ theta____ kappa____ phi______ frames
    -      110.5703  -77.0000  -30.0000 106

 10 omega   87.00  178.00   1.0000   12.0000
omega____ theta____ kappa____ phi______ frames
    -      110.5703   45.0000  150.0000 91

 11 omega  116.00  151.00   1.0000   12.0000
omega____ theta____ kappa____ phi______ frames
    -      110.5703  178.0000  -60.0000 35

 12 omega   36.00  138.00   1.0000   12.0000
omega____ theta____ kappa____ phi______ frames
    -      110.5703  -61.0000   90.0000 102

 13 omega   36.00  115.00   1.0000   12.0000
omega____ theta____ kappa____ phi______ frames
    -      110.5703 -111.0000  -60.0000 79

 14 omega   41.00   66.00   1.0000   12.0000
omega____ theta____ kappa____ phi______ frames
    -      110.5703  -30.0000  -30.0000 25

 15 omega   43.00   87.00   1.0000   12.0000
omega____ theta____ kappa____ phi______ frames
    -      110.5703  -30.0000 -120.0000 44
;
_diffrn_measurement_device 'kappa diffractometer'
_diffrn_measurement_device_type 'SuperNova, Dual, Cu at zero, Atlas'
_diffrn_measurement_method '\w scans'
_diffrn_orient_matrix_UB_11 0.0515060000
_diffrn_orient_matrix_UB_12 -0.0521282000
_diffrn_orient_matrix_UB_13 -0.0616042000
_diffrn_orient_matrix_UB_21 0.1492849000
_diffrn_orient_matrix_UB_22 -0.1332138000
_diffrn_orient_matrix_UB_23 0.0325173000
_diffrn_orient_matrix_UB_31 -0.1367875000
_diffrn_orient_matrix_UB_32 -0.1020861000
_diffrn_orient_matrix_UB_33 0.0111591000
_diffrn_radiation_monochromator mirror
_diffrn_radiation_probe x-ray
_diffrn_radiation_type CuK\a
_diffrn_radiation_wavelength 1.5418
_diffrn_reflns_av_R_equivalents 0.0569
_diffrn_reflns_av_unetI/netI 0.0687
_diffrn_reflns_limit_h_max 4
_diffrn_reflns_limit_h_min -9
_diffrn_reflns_limit_k_max 10
_diffrn_reflns_limit_k_min -10
_diffrn_reflns_limit_l_max 23
_diffrn_reflns_limit_l_min -26
_diffrn_reflns_number 7802
_diffrn_reflns_theta_full 66.50
_diffrn_reflns_theta_max 67.00
_diffrn_reflns_theta_min 5.05
_diffrn_source 'sealed X-ray tube'
_diffrn_source_current 0.80
_diffrn_source_power 0.040
_diffrn_source_target Cu
_diffrn_source_voltage 50
_exptl_absorpt_coefficient_mu 8.487
_exptl_absorpt_correction_T_max 1.00000
_exptl_absorpt_correction_T_min 0.11974
_exptl_absorpt_correction_type multi-scan
_exptl_absorpt_process_details
;
CrysAlisPro, Agilent Technologies,
Version 1.171.36.32 (release 02-08-2013 CrysAlis171 .NET)
(compiled Aug  2 2013,16:46:58)
Empirical absorption correction using spherical harmonics,
 implemented in SCALE3 ABSPACK scaling algorithm.
;
_exptl_crystal_colour orange
_exptl_crystal_density_diffrn 1.663
_exptl_crystal_density_method 'not measured'
_exptl_crystal_description plate
_exptl_crystal_F_000 730
_exptl_crystal_size_max 0.20
_exptl_crystal_size_mid 0.20
_exptl_crystal_size_min 0.03
_refine_diff_density_max 2.776
_refine_diff_density_min -3.444
_refine_diff_density_rms 0.204
_refine_ls_extinction_method none
_refine_ls_goodness_of_fit_ref 1.004
_refine_ls_hydrogen_treatment constr
_refine_ls_matrix_type full
_refine_ls_number_parameters 359
_refine_ls_number_reflns 5075
_refine_ls_number_restraints 219
_refine_ls_restrained_S_all 1.020
_refine_ls_R_factor_all 0.0752
_refine_ls_R_factor_gt 0.0658
_refine_ls_shift/su_max 0.000
_refine_ls_shift/su_mean 0.000
_refine_ls_structure_factor_coef Fsqd
_refine_ls_weighting_details 'calc w=1/[\s^2^(Fo^2^)+(0.0945P)^2^+13.6995P] where P=(Fo^2^+2Fc^2^)/3'
_refine_ls_weighting_scheme calc
_refine_ls_wR_factor_gt 0.1589
_refine_ls_wR_factor_ref 0.1662
_reflns_number_gt 4569
_reflns_number_total 5075
_reflns_threshold_expression >2sigma(I)
_cod_data_source_file om501034e_si_003.cif
_cod_data_source_block cpd12_ran43cult
_cod_depositor_comments
;
The following automatic conversions were performed:

'_symmetry_cell_setting' value 'Triclinic' changed to 'triclinic'
according to
/home/saulius/struct/COD-crude-data--automatic-downloads/rss-feeds/ACS/lib/dictionaries/cif_core.dic
dictionary named 'cif_core.dic' version 2.4.2 from 2011-04-26.

Automatic conversion script
Id: cif_fix_values 2935 2014-11-11 08:27:57Z andrius 

 Adding full bibliography for 4085145--4085148.cif.
;
_cod_original_sg_symbol_H-M P-1
_cod_database_code 4085148
_reflns_odcompleteness_completeness 98.41
_reflns_odcompleteness_iscentric 1
_reflns_odcompleteness_theta 68.13

loop_
_space_group_symop_id
_space_group_symop_operation_xyz
1 'x, y, z'
2 '-x, -y, -z'

loop_
_atom_site_label
_atom_site_type_symbol
_atom_site_fract_x
_atom_site_fract_y
_atom_site_fract_z
_atom_site_U_iso_or_equiv
_atom_site_adp_type
_atom_site_occupancy
_atom_site_symmetry_multiplicity
_atom_site_calc_flag
_atom_site_refinement_flags
_atom_site_disorder_assembly
_atom_site_disorder_group
Re1 Re 0.54421(6) 0.93483(4) 0.160629(16) 0.03147(17) Uani 1 1 d DU . .
O6 O 0.1387(10) 1.0389(10) 0.1132(4) 0.0491(19) Uani 1 1 d . . .
O7 O 0.5170(9) 1.2560(7) 0.1893(3) 0.0355(15) Uani 1 1 d . . .
O8 O 0.6981(9) 1.0030(8) 0.0298(3) 0.0388(13) Uani 1 1 d U . .
O9 O 0.9426(13) 0.8297(11) 0.2109(5) 0.080(4) Uani 1 1 d . . .
O31 O 0.8047(8) 0.4911(7) -0.0802(3) 0.0304(13) Uani 1 1 d U . .
O41A O 0.659(4) 0.545(3) 0.3487(10) 0.024(7) Uiso 0.25 1 d PD A 2
O41 O 0.2657(16) 0.5137(12) 0.2494(5) 0.031(2) Uiso 0.75 1 d P A 1
O51 O 0.7297(14) 0.5960(12) 0.3319(5) 0.044(2) Uiso 0.75 1 d P A 1
O51A O 0.244(3) 0.577(3) 0.2148(10) 0.033(5) Uiso 0.25 1 d PD A 2
O52 O 0.654(2) 0.4471(18) 0.4162(7) 0.036(4) Uiso 0.50 1 d P A 1
O52A O 0.196(2) 0.391(2) 0.2828(8) 0.041(5) Uiso 0.50 1 d PD A 2
N1 N 0.5678(10) 0.5714(8) 0.1530(3) 0.0291(14) Uani 1 1 d U . .
C1A C 0.505(3) 0.839(2) 0.2535(7) 0.031(4) Uiso 0.50 1 d PD A 2
C1 C 0.425(3) 0.830(2) 0.2470(7) 0.028(4) Uiso 0.50 1 d PD A 1
C2 C 0.4411(18) 0.6891(14) 0.2364(5) 0.020(2) Uiso 0.65 1 d PU A 1
C2A C 0.523(3) 0.695(3) 0.2449(10) 0.020(4) Uiso 0.35 1 d P A 2
C3 C 0.5279(12) 0.6944(10) 0.1758(4) 0.0269(14) Uani 1 1 d U A .
C4 C 0.4029(16) 0.5533(14) 0.2757(5) 0.031(2) Uiso 0.75 1 d PU A 1
C4A C 0.546(5) 0.559(4) 0.2974(16) 0.032(7) Uiso 0.25 1 d P A 2
C5 C 0.4877(18) 0.4757(16) 0.3286(6) 0.036(3) Uiso 0.75 1 d PU A 1
C5A C 0.449(3) 0.453(4) 0.3040(13) 0.024(6) Uiso 0.25 1 d PD A 2
C6 C 0.2818(14) 0.9997(10) 0.1306(4) 0.032(2) Uani 1 1 d . A .
C7 C 0.5312(12) 1.1405(10) 0.1763(4) 0.0299(18) Uani 1 1 d U A .
C8 C 0.6376(13) 0.9776(10) 0.0769(4) 0.0308(15) Uani 1 1 d U A .
C9 C 0.7997(19) 0.8646(11) 0.1932(5) 0.053(3) Uani 1 1 d . A .
C11A C 0.4603(18) 0.9049(18) 0.3062(7) 0.025(3) Uiso 0.50 1 d PD A 2
C11 C 0.3283(19) 0.8638(19) 0.3081(7) 0.030(4) Uiso 0.50 1 d PD A 1
C12 C 0.1740(12) 0.8149(11) 0.3300(4) 0.038(2) Uani 1 1 d D . .
C12A C 0.591(2) 0.9839(19) 0.3191(8) 0.023(4) Uiso 0.50 1 d PD A 2
C13 C 0.063(3) 0.848(2) 0.3793(7) 0.037(5) Uiso 0.50 1 d PD A 1
C13A C 0.575(2) 1.051(2) 0.3730(6) 0.020(4) Uiso 0.50 1 d PD A 2
C14A C 0.4331(18) 1.0355(19) 0.4146(7) 0.029(3) Uiso 0.50 1 d PD A 2
C14 C 0.126(2) 0.937(3) 0.4153(10) 0.046(5) Uiso 0.50 1 d PD A 1
C15 C 0.2951(11) 0.9686(11) 0.3998(4) 0.035(2) Uani 1 1 d D . .
C16A C 0.155(2) 0.940(2) 0.4418(9) 0.041(5) Uiso 0.50 1 d PD A 2
C16 C 0.350(3) 1.068(2) 0.4353(9) 0.048(5) Uiso 0.50 1 d PD A 1
C17A C 0.024(2) 0.864(2) 0.4278(7) 0.033(4) Uiso 0.50 1 d PD A 2
C17 C 0.514(2) 1.114(3) 0.4243(9) 0.047(5) Uiso 0.50 1 d PD A 1
C18 C 0.623(3) 1.077(3) 0.3742(8) 0.043(6) Uiso 0.50 1 d PD A 1
C18A C 0.032(2) 0.805(3) 0.3721(7) 0.035(4) Uiso 0.50 1 d PD A 2
C19 C 0.556(2) 0.995(2) 0.3356(10) 0.031(5) Uiso 0.50 1 d PD A 1
C20A C 0.3120(16) 0.8897(16) 0.3472(5) 0.019(3) Uiso 0.50 1 d PD A 2
C20 C 0.3920(19) 0.9472(19) 0.3463(6) 0.029(3) Uiso 0.50 1 d PD A 1
C31 C 0.6367(11) 0.5549(10) 0.0940(4) 0.0243(15) Uani 1 1 d U A .
C32 C 0.7640(11) 0.4211(9) 0.0872(4) 0.0256(15) Uani 1 1 d U . .
H32 H 0.8098 0.3473 0.1224 0.031 Uiso 1 1 calc R A .
C33 C 0.8237(11) 0.3950(9) 0.0299(4) 0.0242(14) Uani 1 1 d U A .
H33 H 0.9074 0.3027 0.0255 0.029 Uiso 1 1 calc R . .
C34 C 0.7600(10) 0.5057(9) -0.0213(4) 0.0215(14) Uani 1 1 d U . .
C35 C 0.6367(11) 0.6423(9) -0.0147(4) 0.0228(14) Uani 1 1 d U A .
H35 H 0.5960 0.7186 -0.0497 0.027 Uiso 1 1 calc R . .
C36 C 0.5750(10) 0.6656(9) 0.0425(4) 0.0232(14) Uani 1 1 d U . .
H36 H 0.4902 0.7574 0.0469 0.028 Uiso 1 1 calc R A .
C37 C 0.9133(13) 0.3477(11) -0.0895(4) 0.035(2) Uani 1 1 d . . .
H37A H 0.9274 0.3479 -0.1335 0.052 Uiso 1 1 calc R A .
H37B H 0.8544 0.2662 -0.0710 0.052 Uiso 1 1 calc R . .
H37C H 1.0329 0.3303 -0.0705 0.052 Uiso 1 1 calc R . .
C41 C 0.198(3) 0.360(3) 0.2730(11) 0.034(6) Uiso 0.50 1 d P A 1
C41A C 0.688(3) 0.424(2) 0.4025(9) 0.028(5) Uiso 0.50 1 d PD A 2
C42 C 0.047(4) 0.361(3) 0.2326(14) 0.042(8) Uiso 0.50 1 d P A 1
C42A C 0.824(4) 0.463(3) 0.4404(12) 0.044(6) Uiso 0.50 1 d P A 2
C43A C 0.739(6) 0.602(5) 0.4746(18) 0.064(11) Uiso 0.50 1 d P A 2
C43 C -0.020(3) 0.227(3) 0.2594(11) 0.037(5) Uiso 0.50 1 d P A 1
C51 C 0.634(3) 0.509(3) 0.3554(10) 0.057(6) Uiso 0.75 1 d PU A 1
C51A C 0.297(4) 0.494(3) 0.2590(12) 0.06(2) Uiso 0.25 1 d PD A 2
C52A C 0.045(3) 0.384(3) 0.2444(10) 0.023(5) Uiso 0.50 1 d P A 2
C52 C 0.780(3) 0.486(3) 0.4535(11) 0.040(6) Uiso 0.50 1 d P A 1
C53A C -0.044(3) 0.252(3) 0.2752(12) 0.038(6) Uiso 0.50 1 d P A 2
C53 C 0.695(6) 0.631(5) 0.4728(19) 0.069(12) Uiso 0.50 1 d P A 1

loop_
_atom_site_aniso_label
_atom_site_aniso_U_11
_atom_site_aniso_U_22
_atom_site_aniso_U_33
_atom_site_aniso_U_23
_atom_site_aniso_U_13
_atom_site_aniso_U_12
Re1 0.0535(3) 0.0104(2) 0.0309(2) -0.00511(14) -0.01515(17) -0.00497(17)
O6 0.030(4) 0.059(5) 0.067(5) -0.018(4) -0.006(3) -0.021(4)
O7 0.049(4) 0.013(3) 0.049(4) -0.013(3) -0.007(3) -0.012(3)
O8 0.041(2) 0.031(2) 0.044(2) -0.0018(19) -0.0022(18) -0.013(2)
O9 0.070(6) 0.066(6) 0.092(7) -0.037(5) -0.058(6) 0.032(5)
O31 0.035(3) 0.030(3) 0.030(2) -0.011(2) 0.006(2) -0.013(3)
N1 0.040(3) 0.016(2) 0.033(3) -0.006(2) 0.009(2) -0.011(2)
C3 0.033(2) 0.0210(19) 0.029(2) -0.0058(16) 0.0027(17) -0.0105(17)
C6 0.051(6) 0.017(4) 0.035(4) -0.010(3) 0.008(4) -0.017(4)
C7 0.036(4) 0.025(4) 0.036(3) -0.017(3) -0.010(3) -0.012(3)
C8 0.037(3) 0.018(3) 0.042(3) -0.003(2) -0.008(2) -0.017(3)
C9 0.082(9) 0.017(5) 0.058(6) -0.018(4) -0.034(6) 0.009(5)
C12 0.045(5) 0.028(5) 0.034(5) 0.002(4) 0.002(4) -0.002(4)
C15 0.031(4) 0.052(6) 0.025(4) -0.009(4) 0.002(3) -0.013(4)
C31 0.026(3) 0.024(3) 0.027(2) -0.008(2) 0.004(2) -0.011(2)
C32 0.030(3) 0.021(3) 0.028(2) -0.004(2) 0.000(2) -0.010(2)
C33 0.024(3) 0.021(3) 0.030(2) -0.008(2) 0.000(2) -0.008(2)
C34 0.023(3) 0.020(3) 0.027(2) -0.007(2) 0.002(2) -0.013(2)
C35 0.024(3) 0.020(3) 0.027(2) -0.005(2) 0.000(2) -0.011(2)
C36 0.021(3) 0.022(3) 0.029(3) -0.007(2) 0.000(2) -0.009(2)
C37 0.043(5) 0.030(5) 0.038(5) -0.013(4) 0.007(4) -0.016(4)

loop_
_atom_type_symbol
_atom_type_description
_atom_type_scat_dispersion_real
_atom_type_scat_dispersion_imag
_atom_type_scat_source
C C 0.0181 0.0091 'International Tables Vol C Tables 4.2.6.8 and 6.1.1.4'
H H 0.0000 0.0000 'International Tables Vol C Tables 4.2.6.8 and 6.1.1.4'
N N 0.0311 0.0180 'International Tables Vol C Tables 4.2.6.8 and 6.1.1.4'
O O 0.0492 0.0322 'International Tables Vol C Tables 4.2.6.8 and 6.1.1.4'
Re Re -5.2083 5.8923 'International Tables Vol C Tables 4.2.6.8 and 6.1.1.4'

loop_
_geom_angle_atom_site_label_1
_geom_angle_atom_site_label_2
_geom_angle_atom_site_label_3
_geom_angle
C1A Re1 C1 17.1(6)
C1A Re1 C3 65.5(6)
C3 Re1 C1 59.3(5)
C6 Re1 C1A 99.8(6)
C6 Re1 C1 83.8(6)
C6 Re1 C3 89.7(3)
C7 Re1 C1A 95.1(6)
C7 Re1 C1 101.1(5)
C7 Re1 C3 160.3(4)
C7 Re1 C6 90.4(3)
C7 Re1 C8 94.2(4)
C7 Re1 C9 90.6(4)
C8 Re1 C1A 164.6(6)
C8 Re1 C1 164.2(6)
C8 Re1 C3 105.5(3)
C8 Re1 C6 92.4(4)
C8 Re1 C9 89.7(5)
C9 Re1 C1A 77.9(7)
C9 Re1 C1 93.8(7)
C9 Re1 C3 88.5(4)
C9 Re1 C6 177.6(4)
C34 O31 C37 116.9(7)
C4A O41A C41A 127(3)
C4 O41 C41 124.6(14)
C51 O52 C52 120.9(18)
C51A O52A C52A 116.5(18)
C3 N1 C31 127.5(8)
C2A C1A Re1 96.6(12)
C2A C1A C11A 131.0(16)
C11A C1A Re1 132.2(13)
C2 C1 Re1 100.2(10)
C2 C1 C11 115.7(13)
C11 C1 Re1 143.9(12)
C1 C2 C3 103.0(11)
C1 C2 C4 130.7(11)
C4 C2 C3 126.0(10)
C1A C2A C3 108.7(16)
C1A C2A C4A 123(2)
C4A C2A C3 128(2)
N1 C3 Re1 144.1(6)
N1 C3 C2 118.4(8)
N1 C3 C2A 123.4(11)
C2 C3 Re1 97.5(6)
C2 C3 C2A 25.7(8)
C2A C3 Re1 88.3(10)
O41 C4 C2 108.3(11)
C5 C4 O41 124.2(13)
C5 C4 C2 127.5(13)
O41A C4A C2A 121(3)
C5A C4A O41A 113(3)
C5A C4A C2A 125(3)
C4 C5 C51 125.6(15)
C4A C5A C51A 112(3)
O6 C6 Re1 178.1(9)
O7 C7 Re1 174.8(8)
O8 C8 Re1 177.0(8)
O9 C9 Re1 178.0(11)
C1A C11A C12A 111.7(14)
C1A C11A C20A 127.4(14)
C12A C11A C20A 120.7(13)
C12 C11 C1 124.0(13)
C12 C11 C20 113.7(12)
C20 C11 C1 122.3(12)
C11 C12 C13 130.8(13)
C11 C12 C18A 153.3(13)
C11 C12 C20A 38.1(8)
C13 C12 C18A 22.7(10)
C13 C12 C20A 93.6(11)
C18A C12 C20A 115.5(11)
C11A C12A C13A 120.3(17)
C12 C13 C14 114.2(16)
C14A C13A C12A 120.3(17)
C15 C14A C13A 119.8(14)
C15 C14 C13 116.1(16)
C14A C15 C16A 122.3(11)
C14A C15 C16 32.6(9)
C14A C15 C20A 121.1(9)
C14 C15 C14A 146.7(12)
C14 C15 C16A 26.2(9)
C14 C15 C16 114.6(13)
C14 C15 C20A 92.2(11)
C16A C15 C16 92.6(12)
C16A C15 C20A 114.9(11)
C16 C15 C20A 152.5(11)
C20 C15 C14A 86.0(10)
C20 C15 C14 126.9(12)
C20 C15 C16A 151.0(12)
C20 C15 C16 116.4(11)
C20 C15 C20A 36.1(7)
C17A C16A C15 121.7(16)
C17 C16 C15 121.8(17)
C16A C17A C18A 120.9(16)
C16 C17 C18 121(2)
C17 C18 C19 117(2)
C12 C18A C17A 122.0(16)
C20 C19 C18 123(2)
C11A C20A C12 118.7(10)
C11A C20A C15 117.0(10)
C15 C20A C12 123.7(9)
C11 C20 C19 122.8(13)
C15 C20 C11 116.9(11)
C15 C20 C19 120.0(13)
C32 C31 N1 119.0(7)
C36 C31 N1 121.5(7)
C36 C31 C32 119.4(7)
C33 C32 C31 120.9(8)
C32 C33 C34 119.2(7)
O31 C34 C33 124.6(7)
O31 C34 C35 115.0(7)
C33 C34 C35 120.4(7)
C36 C35 C34 119.9(7)
C35 C36 C31 120.2(7)
C42 C41 O41 107.5(19)
O41A C41A C42A 104(2)
C43 C42 C41 105(2)
C41A C42A C43A 113(2)
O51 C51 O52 119.5(19)
O51 C51 C5 127.6(19)
O52 C51 C5 112.6(19)
O51A C51A O52A 117(2)
O51A C51A C5A 142(3)
O52A C51A C5A 101.5(19)
O52A C52A C53A 109.9(17)
O52 C52 C53 109(2)

loop_
_geom_bond_atom_site_label_1
_geom_bond_atom_site_label_2
_geom_bond_distance
Re1 C1A 2.129(14)
Re1 C1 2.246(14)
Re1 C3 2.201(9)
Re1 C6 2.036(11)
Re1 C7 1.961(9)
Re1 C8 1.972(9)
Re1 C9 2.007(12)
O6 C6 1.118(13)
O7 C7 1.129(11)
O8 C8 1.135(12)
O9 C9 1.119(15)
O31 C34 1.365(10)
O31 C37 1.425(11)
O41A C4A 1.42(5)
O41A C41A 1.455(18)
O41 C4 1.363(16)
O41 C41 1.61(3)
O51 C51 1.24(3)
O51A C51A 1.15(2)
O52 C51 1.36(3)
O52 C52 1.43(3)
O52A C51A 1.37(2)
O52A C52A 1.48(3)
N1 C3 1.289(11)
N1 C31 1.416(10)
C1A C2A 1.35(3)
C1A C11A 1.41(2)
C1 C2 1.33(2)
C1 C11 1.57(2)
C2 C3 1.478(13)
C2 C4 1.467(17)
C2A C3 1.53(2)
C2A C4A 1.53(4)
C4 C5 1.352(18)
C4A C5A 1.33(5)
C5 C51 1.40(3)
C5A C51A 1.481(19)
C11A C12A 1.422(13)
C11A C20A 1.440(12)
C11 C12 1.392(12)
C11 C20 1.408(13)
C12 C13 1.392(13)
C12 C18A 1.411(13)
C12 C20A 1.475(11)
C12A C13A 1.433(13)
C13 C14 1.409(15)
C13A C14A 1.412(13)
C14A C15 1.408(12)
C14 C15 1.403(13)
C15 C16A 1.429(13)
C15 C16 1.445(13)
C15 C20A 1.473(11)
C15 C20 1.397(11)
C16A C17A 1.421(14)
C16 C17 1.409(14)
C17A C18A 1.431(14)
C17 C18 1.409(14)
C18 C19 1.417(14)
C19 C20 1.413(13)
C31 C32 1.401(12)
C31 C36 1.395(12)
C32 C33 1.379(11)
C33 C34 1.392(11)
C34 C35 1.404(11)
C35 C36 1.377(11)
C41 C42 1.48(4)
C41A C42A 1.50(3)
C42 C43 1.46(4)
C42A C43A 1.60(5)
C52A C53A 1.56(3)
C52 C53 1.47(5)

loop_
_geom_torsion_atom_site_label_1
_geom_torsion_atom_site_label_2
_geom_torsion_atom_site_label_3
_geom_torsion_atom_site_label_4
_geom_torsion
Re1 C1A C2A C3 -8.9(19)
Re1 C1A C2A C4A 168(2)
Re1 C1A C11A C12A -60(2)
Re1 C1A C11A C20A 125.1(19)
Re1 C1 C2 C3 0.7(13)
Re1 C1 C2 C4 174.8(13)
Re1 C1 C11 C12 132.9(19)
Re1 C1 C11 C20 -48(3)
O31 C34 C35 C36 176.6(7)
O41A C4A C5A C51A 164(2)
O41A C41A C42A C43A 75(3)
O41 C4 C5 C51 177.0(15)
O41 C41 C42 C43 -174.9(19)
N1 C31 C32 C33 174.9(8)
N1 C31 C36 C35 -176.2(8)
C1A Re1 C1 C2 -107(3)
C1A Re1 C1 C11 77(3)
C1A Re1 C3 N1 -159.3(14)
C1A Re1 C3 C2 18.4(9)
C1A Re1 C3 C2A -5.6(12)
C1A Re1 C6 O6 139(25)
C1A Re1 C7 O7 -21(9)
C1A Re1 C8 O8 -61(16)
C1A Re1 C9 O9 -118(33)
C1A C2A C3 Re1 8.5(18)
C1A C2A C3 N1 170.4(15)
C1A C2A C3 C2 -103(3)
C1A C2A C4A O41A -41(4)
C1A C2A C4A C5A 130(4)
C1A C11A C12A C13A -176.1(15)
C1A C11A C20A C12 -9(2)
C1A C11A C20A C15 179.1(15)
C1 Re1 C1A C2A 71(3)
C1 Re1 C1A C11A -104(3)
C1 Re1 C3 N1 -177.3(14)
C1 Re1 C3 C2 0.5(9)
C1 Re1 C3 C2A -23.6(12)
C1 Re1 C6 O6 144(26)
C1 Re1 C7 O7 -5(9)
C1 Re1 C8 O8 -129(15)
C1 Re1 C9 O9 -124(33)
C1 C2 C3 Re1 -0.7(13)
C1 C2 C3 N1 177.8(12)
C1 C2 C3 C2A 69(3)
C1 C2 C4 O41 116.3(19)
C1 C2 C4 C5 -65(2)
C1 C11 C12 C13 -172.7(16)
C1 C11 C12 C18A -177(2)
C1 C11 C12 C20A 173(2)
C1 C11 C20 C15 -179.3(14)
C1 C11 C20 C19 -6(3)
C2 C1 C11 C12 -42(2)
C2 C1 C11 C20 137.7(18)
C2 C4 C5 C51 -2(2)
C2A C1A C11A C12A 127(3)
C2A C1A C11A C20A -48(3)
C2A C4A C5A C51A -8(4)
C3 Re1 C1A C2A 6.4(14)
C3 Re1 C1A C11A -169(2)
C3 Re1 C1 C2 -0.5(10)
C3 Re1 C1 C11 -176(3)
C3 Re1 C6 O6 -156(25)
C3 Re1 C7 O7 -11(9)
C3 Re1 C8 O8 -114(15)
C3 Re1 C9 O9 177(100)
C3 N1 C31 C32 143.4(9)
C3 N1 C31 C36 -39.3(14)
C3 C2 C4 O41 -70.8(15)
C3 C2 C4 C5 108.1(16)
C3 C2A C4A O41A 135(3)
C3 C2A C4A C5A -54(5)
C4 O41 C41 C42 179.5(16)
C4 C2 C3 Re1 -175.2(12)
C4 C2 C3 N1 3.3(18)
C4 C2 C3 C2A -105(3)
C4 C5 C51 O51 -13(3)
C4 C5 C51 O52 160.1(16)
C4A O41A C41A C42A 178(3)
C4A C2A C3 Re1 -168(3)
C4A C2A C3 N1 -6(3)
C4A C2A C3 C2 81(3)
C4A C5A C51A O51A 13(4)
C4A C5A C51A O52A -167(3)
C6 Re1 C1A C2A 91.6(15)
C6 Re1 C1A C11A -83.4(19)
C6 Re1 C1 C2 92.9(12)
C6 Re1 C1 C11 -82(2)
C6 Re1 C3 N1 99.8(12)
C6 Re1 C3 C2 -82.5(7)
C6 Re1 C3 C2A -106.5(10)
C6 Re1 C7 O7 79(9)
C6 Re1 C8 O8 156(15)
C6 Re1 C9 O9 -139(30)
C7 Re1 C1A C2A -177.0(15)
C7 Re1 C1A C11A 7.9(19)
C7 Re1 C1 C2 -177.9(11)
C7 Re1 C1 C11 7(2)
C7 Re1 C3 N1 -169.6(10)
C7 Re1 C3 C2 8.1(14)
C7 Re1 C3 C2A -15.9(15)
C7 Re1 C6 O6 43(25)
C7 Re1 C8 O8 65(15)
C7 Re1 C9 O9 -23(33)
C8 Re1 C1A C2A -50(3)
C8 Re1 C1A C11A 134.5(18)
C8 Re1 C1 C2 16(3)
C8 Re1 C1 C11 -159.0(15)
C8 Re1 C3 N1 7.4(12)
C8 Re1 C3 C2 -174.9(7)
C8 Re1 C3 C2A 161.1(10)
C8 Re1 C6 O6 -51(25)
C8 Re1 C7 O7 172(9)
C8 Re1 C9 O9 71(33)
C9 Re1 C1A C2A -87.5(15)
C9 Re1 C1A C11A 97.5(19)
C9 Re1 C1 C2 -86.5(12)
C9 Re1 C1 C11 98(2)
C9 Re1 C3 N1 -81.9(12)
C9 Re1 C3 C2 95.8(8)
C9 Re1 C3 C2A 71.8(10)
C9 Re1 C6 O6 160(23)
C9 Re1 C7 O7 -99(9)
C9 Re1 C8 O8 -25(15)
C11A C1A C2A C3 166.2(19)
C11A C1A C2A C4A -17(4)
C11A C12A C13A C14A 2(3)
C11 C1 C2 C3 177.5(13)
C11 C1 C2 C4 -8(3)
C11 C12 C13 C14 -5(3)
C11 C12 C18A C17A -7(4)
C11 C12 C20A C11A -4.5(15)
C11 C12 C20A C15 167(2)
C12 C11 C20 C15 0(2)
C12 C11 C20 C19 173.8(15)
C12 C13 C14 C15 -5(3)
C12A C11A C20A C12 176.4(14)
C12A C11A C20A C15 4(2)
C12A C13A C14A C15 -7(2)
C13 C12 C18A C17A -16(3)
C13 C12 C20A C11A -173.5(15)
C13 C12 C20A C15 -2.1(16)
C13 C14 C15 C14A -176(2)
C13 C14 C15 C16A -148(4)
C13 C14 C15 C16 176.4(18)
C13 C14 C15 C20A 3(2)
C13 C14 C15 C20 13(3)
C13A C14A C15 C14 -171(2)
C13A C14A C15 C16A 175.5(16)
C13A C14A C15 C16 -157(3)
C13A C14A C15 C20A 11(2)
C13A C14A C15 C20 2.2(17)
C14A C15 C16A C17A -175.8(17)
C14A C15 C16 C17 9.8(18)
C14A C15 C20A C11A -9.7(19)
C14A C15 C20A C12 178.8(12)
C14A C15 C20 C11 174.3(16)
C14A C15 C20 C19 0.5(18)
C14 C15 C16A C17A 22(2)
C14 C15 C16 C17 -178(2)
C14 C15 C20A C11A 171.2(15)
C14 C15 C20A C12 -0.4(17)
C14 C15 C20 C11 -11(2)
C14 C15 C20 C19 175.6(18)
C15 C16A C17A C18A 3(3)
C15 C16 C17 C18 6(3)
C16A C15 C16 C17 167(2)
C16A C15 C20A C11A -175.3(14)
C16A C15 C20A C12 13.2(19)
C16A C15 C20 C11 6(4)
C16A C15 C20 C19 -168(2)
C16A C17A C18A C12 3(3)
C16 C15 C16A C17A 170(2)
C16 C15 C20A C11A 4(3)
C16 C15 C20A C12 -168(2)
C16 C15 C20 C11 -173.6(16)
C16 C15 C20 C19 13(2)
C16 C17 C18 C19 1(3)
C17 C18 C19 C20 -2(3)
C18 C19 C20 C11 -179.2(19)
C18 C19 C20 C15 -6(3)
C18A C12 C13 C14 169(5)
C18A C12 C20A C11A -179.6(14)
C18A C12 C20A C15 -8.2(19)
C20A C11A C12A C13A -1(2)
C20A C12 C13 C14 3.7(19)
C20A C12 C18A C17A 0(2)
C20A C15 C16A C17A -10(2)
C20A C15 C16 C17 -12(4)
C20A C15 C20 C11 7.0(13)
C20A C15 C20 C19 -167(3)
C20 C11 C12 C13 8(2)
C20 C11 C12 C18A 3(4)
C20 C11 C12 C20A -6.9(12)
C20 C15 C16A C17A -10(4)
C20 C15 C16 C17 -13(3)
C20 C15 C20A C11A 5.3(14)
C20 C15 C20A C12 -166(2)
C31 N1 C3 Re1 -8.3(18)
C31 N1 C3 C2 174.3(9)
C31 N1 C3 C2A -156.3(14)
C31 C32 C33 C34 1.9(13)
C32 C31 C36 C35 1.0(13)
C32 C33 C34 O31 -177.9(8)
C32 C33 C34 C35 0.2(12)
C33 C34 C35 C36 -1.6(12)
C34 C35 C36 C31 1.0(12)
C36 C31 C32 C33 -2.5(13)
C37 O31 C34 C33 4.9(12)
C37 O31 C34 C35 -173.2(7)
C41 O41 C4 C2 172.2(14)
C41 O41 C4 C5 -7(2)
C41A O41A C4A C2A 178(3)
C41A O41A C4A C5A 5(5)
C51 O52 C52 C53 82(3)
C51A O52A C52A C53A 175(2)
C52A O52A C51A O51A 9(3)
C52A O52A C51A C5A -172(2)
C52 O52 C51 O51 2(3)
C52 O52 C51 C5 -171.3(19)
